data_2011598
loop_
_publ_author_name
'Hammarstr\"om, Lars G. J. '
'Zhang, Tao'
'Girald\'es, Jos\'e'
'McLaughlin, Mark L.'
'Billodeaux, Damon R.'
'Fronczek, Frank R.'

_publ_section_title
;
 Two <i>N</i>-<i>ortho</i>-nitrobenzenesulfonyl \a,\a-disubstituted
 amino acid adducts
;
_journal_issue 12
_journal_name_full 'Acta Crystallographica Section C'
_journal_page_first 1484
_journal_page_last 1486
_journal_paper_doi 10.1107/S0108270100012464
_journal_volume 56
_journal_year 2000
_chemical_formula_moiety 'C10 H12 N2 O6 S'
_chemical_formula_sum 'C10 H12 N2 O6 S'
_chemical_formula_weight 288.28
_chemical_name_systematic
;
N-(2-nitrobenzenesulfonyl)-2-amino isobutyric acid
;
_space_group_IT_number 14
_symmetry_cell_setting monoclinic
_symmetry_space_group_name_Hall '-P 2ybc'
_symmetry_space_group_name_H-M 'P 1 21/c 1'
_audit_creation_method 'WinGX routine CIF_UPDATE'
_cell_angle_alpha 90
_cell_angle_beta 117.80(2)
_cell_angle_gamma 90
_cell_formula_units_Z 4
_cell_length_a 11.665(3)
_cell_length_b 10.614(2)
_cell_length_c 11.121(4)
_cell_measurement_reflns_used 25
_cell_measurement_temperature 100
_cell_measurement_theta_max 21.1
_cell_measurement_theta_min 14.8
_cell_volume 1218.0(6)
_computing_cell_refinement 'CAD4 Express'
_computing_data_collection 'CAD4 Express (Enraf Nonius, 1994)'
_computing_data_reduction 'XCAD4 (Harms & Wocadlo, 1995)'
_computing_molecular_graphics 'ORTEP-3 for Windows (Farrugia, 1997)'
_computing_publication_material 'WinGX publication routines (Farrugia, 1999)'
_computing_structure_refinement 'SHELXL97 (Sheldrick, 1997)'
_computing_structure_solution 'SHELXS97 (Sheldrick, 199b)'
_diffrn_measured_fraction_theta_full .997
_diffrn_measured_fraction_theta_max .997
_diffrn_measurement_device_type 'Enraf-Nonius CAD4 (with Oxford Cryostream)'
_diffrn_measurement_method '\w-2\q scans'
_diffrn_radiation_type MoK\a
_diffrn_radiation_wavelength .71073
_diffrn_reflns_av_R_equivalents .035
_diffrn_reflns_limit_h_max 14
_diffrn_reflns_limit_h_min -16
_diffrn_reflns_limit_k_max 8
_diffrn_reflns_limit_k_min -14
_diffrn_reflns_limit_l_max 15
_diffrn_reflns_limit_l_min 0
_diffrn_reflns_number 4282
_diffrn_reflns_theta_full 30.0
_diffrn_reflns_theta_max 30.0
_diffrn_reflns_theta_min 2.7
_diffrn_standards_decay_% 5.0
_diffrn_standards_interval_time 60
_diffrn_standards_number 3
_exptl_absorpt_coefficient_mu .292
_exptl_absorpt_correction_T_max .944
_exptl_absorpt_correction_T_min .880
_exptl_absorpt_correction_type psi-scan
_exptl_absorpt_process_details '(North et al., 1968)'
_exptl_crystal_colour colorless
_exptl_crystal_density_diffrn 1.572
_exptl_crystal_density_method 'not measured'
_exptl_crystal_description prism
_exptl_crystal_F_000 600
_exptl_crystal_size_max .45
_exptl_crystal_size_mid .43
_exptl_crystal_size_min .20
_refine_diff_density_max .46
_refine_diff_density_min -.37
_refine_ls_extinction_coef .0105(14)
_refine_ls_extinction_method 'SHELXL97 (Sheldrick, 1997)'
_refine_ls_goodness_of_fit_ref 1.031
_refine_ls_hydrogen_treatment mixed
_refine_ls_matrix_type full
_refine_ls_number_parameters 183
_refine_ls_number_reflns 3536
_refine_ls_number_restraints 0
_refine_ls_restrained_S_all 1.031
_refine_ls_R_factor_gt .042
_refine_ls_shift/su_max .001
_refine_ls_structure_factor_coef Fsqd
_refine_ls_weighting_details 'calc w = 1/[\s^2^(Fo^2^)+(0.0437P)^2^+0.4249P] where P=(Fo^2^+2Fc^2^)/3'
_refine_ls_weighting_scheme calc
_refine_ls_wR_factor_ref .109
_reflns_number_gt 2710
_reflns_number_total 3536
_reflns_threshold_expression I>2\s(I)
_cod_data_source_file da1155.cif
_cod_data_source_block I
_cod_original_cell_volume 1217.9(6)
_cod_original_sg_symbol_H-M 'P 21/c'
_cod_database_code 2011598

loop_
_symmetry_equiv_pos_as_xyz
'x, y, z'
'-x, y+1/2, -z+1/2'
'-x, -y, -z'
'x, -y-1/2, z-1/2'

loop_
_atom_site_label
_atom_site_fract_x
_atom_site_fract_y
_atom_site_fract_z
_atom_site_U_iso_or_equiv
_atom_site_adp_type
_atom_site_calc_flag
_atom_site_refinement_flags
_atom_site_occupancy
_atom_site_disorder_assembly
_atom_site_disorder_group
_atom_site_type_symbol
S .72056(4) .74709(4) .66517(4) .01288(11) Uani d . 1 . . S
O1 .73513(12) .63104(13) .73690(13) .0188(3) Uani d . 1 . . O
O2 .69106(12) .86147(12) .71433(13) .0189(3) Uani d . 1 . . O
O3 .98574(12) .85716(12) .91026(12) .0152(3) Uani d . 1 . . O
O4 .94016(12) 1.05851(11) .84208(12) .0149(3) Uani d . 1 . . O
O5 .78235(12) .53798(12) .52256(14) .0204(3) Uani d . 1 . . O
O6 .62615(13) .40202(12) .44478(14) .0227(3) Uani d . 1 . . O
N1 .84935(14) .77553(14) .65117(15) .0147(3) Uani d . 1 . . N
N2 .66683(14) .50992(14) .46771(15) .0146(3) Uani d . 1 . . N
C1 .94529(15) .94668(16) .81806(16) .0121(3) Uani d . 1 . . C
C2 .91241(16) .89947(16) .67511(16) .0131(3) Uani d . 1 . . C
C3 .59119(16) .72314(16) .49805(16) .0129(3) Uani d . 1 . . C
C4 .49572(17) .81608(17) .44523(18) .0165(3) Uani d . 1 . . C
H4 .5051 .8910 .4956 .020 Uiso calc R 1 . . H
C5 .38713(17) .80018(19) .31969(19) .0200(4) Uani d . 1 . . C
H5 .3241 .8652 .2840 .024 Uiso calc R 1 . . H
C6 .37020(17) .69041(19) .24650(18) .0198(4) Uani d . 1 . . C
H6 .296 .6804 .1605 .024 Uiso calc R 1 . . H
C7 .46168(16) .59461(18) .29862(17) .0168(4) Uani d . 1 . . C
H7 .4492 .5178 .2502 .020 Uiso calc R 1 . . H
C8 .57152(16) .61270(16) .42241(17) .0134(3) Uani d . 1 . . C
C9 1.04188(17) .87881(18) .6737(2) .0189(4) Uani d . 1 . . C
H9A 1.0929 .8158 .7424 .028 Uiso calc R 1 . . H
H9B 1.0899 .9584 .6942 .028 Uiso calc R 1 . . H
H9C 1.0256 .8490 .5837 .028 Uiso calc R 1 . . H
C10 .82947(18) .99529(18) .56642(18) .0191(4) Uani d . 1 . . C
H10A .8111 .9634 .4765 .029 Uiso calc R 1 . . H
H10B .8763 1.0754 .5835 .029 Uiso calc R 1 . . H
H10C .7478 1.0085 .5696 .029 Uiso calc R 1 . . H
H3O 1.010(3) .894(3) .991(3) .053(9) Uiso d . 1 . . H
H1N .887(2) .716(2) .648(3) .034(7) Uiso d . 1 . . H

loop_
_atom_site_aniso_label
_atom_site_aniso_U_11
_atom_site_aniso_U_22
_atom_site_aniso_U_33
_atom_site_aniso_U_12
_atom_site_aniso_U_13
_atom_site_aniso_U_23
S .01306(19) .0156(2) .01038(19) -.00238(15) .00576(15) -.00250(15)
O1 .0188(6) .0226(7) .0142(6) -.0027(5) .0071(5) .0032(5)
O2 .0184(6) .0227(7) .0172(6) -.0025(5) .0097(5) -.0081(5)
O3 .0194(6) .0140(6) .0105(6) -.0020(5) .0055(5) -.0017(5)
O4 .0181(6) .0134(6) .0116(6) .0001(5) .0054(5) -.0013(5)
O5 .0135(6) .0189(6) .0243(7) .0004(5) .0050(5) -.0030(5)
O6 .0277(7) .0129(6) .0289(7) -.0044(5) .0145(6) -.0041(5)
N1 .0144(7) .0138(7) .0174(7) -.0035(5) .0085(6) -.0057(6)
N2 .0173(7) .0150(7) .0130(7) -.0008(5) .0084(6) -.0026(5)
C1 .0105(7) .0145(8) .0107(7) -.0017(6) .0045(6) -.0008(6)
C2 .0150(7) .0140(8) .0097(7) -.0030(6) .0053(6) -.0023(6)
C3 .0119(7) .0151(8) .0108(7) -.0020(6) .0044(6) -.0006(6)
C4 .0170(8) .0154(8) .0177(8) -.0005(6) .0086(7) -.0006(7)
C5 .0153(8) .0228(9) .0198(9) .0042(7) .0065(7) .0039(7)
C6 .0137(8) .0299(10) .0125(8) -.0019(7) .0034(6) -.0007(7)
C7 .0159(8) .0213(9) .0136(8) -.0043(6) .0072(7) -.0041(7)
C8 .0138(7) .0131(7) .0143(7) -.0014(6) .0074(6) -.0003(6)
C9 .0186(8) .0201(9) .0217(9) -.0042(7) .0126(7) -.0057(7)
C10 .0257(9) .0186(9) .0115(8) -.0004(7) .0075(7) -.0002(7)

loop_
_atom_type_symbol
_atom_type_description
_atom_type_scat_dispersion_real
_atom_type_scat_dispersion_imag
_atom_type_scat_source
C C .0033 .0016 'International Tables Vol C Tables 4.2.6.8 and 6.1.1.4'
H H 0 0 'International Tables Vol C Tables 4.2.6.8 and 6.1.1.4'
N N .0061 .0033 'International Tables Vol C Tables 4.2.6.8 and 6.1.1.4'
O O .0106 .006 'International Tables Vol C Tables 4.2.6.8 and 6.1.1.4'
S S .1246 .1234 'International Tables Vol C Tables 4.2.6.8 and 6.1.1.4'

loop_
_geom_angle_atom_site_label_1
_geom_angle_atom_site_label_2
_geom_angle_atom_site_label_3
_geom_angle
_geom_angle_publ_flag
O1 S O2 120.08(8) ?
O1 S N1 109.95(8) ?
O2 S N1 106.15(8) ?
O1 S C3 106.29(8) ?
O2 S C3 106.28(8) ?
N1 S C3 107.47(8) ?
C1 O3 H3O 107.2(19) ?
C2 N1 S 124.14(12) ?
C2 N1 H1N 119.4(19) ?
S N1 H1N 115.0(19) ?
O6 N2 O5 124.11(15) ?
O6 N2 C8 117.84(14) ?
O5 N2 C8 118.01(14) ?
O4 C1 O3 124.56(16) ?
O4 C1 C2 121.90(15) ?
O3 C1 C2 113.42(14) ?
N1 C2 C10 111.92(14) ?
N1 C2 C9 106.39(14) ?
C10 C2 C9 110.50(15) yes
N1 C2 C1 110.00(14) ?
C10 C2 C1 111.20(14) ?
C9 C2 C1 106.58(14) ?
C4 C3 C8 117.68(15) ?
C4 C3 S 117.33(13) ?
C8 C3 S 124.63(13) ?
C5 C4 C3 120.75(17) ?
C5 C4 H4 119.6 ?
C3 C4 H4 119.6 ?
C6 C5 C4 120.46(17) ?
C6 C5 H5 119.8 ?
C4 C5 H5 119.8 ?
C5 C6 C7 120.02(16) ?
C5 C6 H6 120 ?
C7 C6 H6 120 ?
C8 C7 C6 119.09(17) ?
C8 C7 H7 120.5 ?
C6 C7 H7 120.5 ?
C7 C8 C3 121.94(16) ?
C7 C8 N2 115.99(15) ?
C3 C8 N2 122.06(15) ?
C2 C9 H9A 109.5 ?
C2 C9 H9B 109.5 ?
H9A C9 H9B 109.5 ?
C2 C9 H9C 109.5 ?
H9A C9 H9C 109.5 ?
H9B C9 H9C 109.5 ?
C2 C10 H10A 109.5 ?
C2 C10 H10B 109.5 ?
H10A C10 H10B 109.5 ?
C2 C10 H10C 109.5 ?
H10A C10 H10C 109.5 ?
H10B C10 H10C 109.5 ?

loop_
_geom_bond_atom_site_label_1
_geom_bond_atom_site_label_2
_geom_bond_site_symmetry_2
_geom_bond_distance
_geom_bond_publ_flag
S O1 . 1.4338(13) y
S O2 . 1.4376(13) y
S N1 . 1.6096(16) y
S C3 . 1.7832(18) y
O3 C1 . 1.314(2) y
O3 H3O . .90(3) ?
O4 C1 . 1.224(2) y
O5 N2 . 1.2287(18) ?
O6 N2 . 1.2203(19) ?
N1 C2 . 1.470(2) ?
N1 H1N . .78(3) ?
N2 C8 . 1.469(2) ?
C1 C2 . 1.535(2) ?
C2 C10 . 1.530(2) ?
C2 C9 . 1.533(2) ?
C3 C4 . 1.396(2) ?
C3 C8 . 1.398(2) ?
C4 C5 . 1.390(3) ?
C4 H4 . .95 ?
C5 C6 . 1.382(3) ?
C5 H5 . .95 ?
C6 C7 . 1.390(3) ?
C6 H6 . .95 ?
C7 C8 . 1.389(2) ?
C7 H7 . .95 ?
C9 H9A . .98 ?
C9 H9B . .98 ?
C9 H9C . .98 ?
C10 H10A . .98 ?
C10 H10B . .98 ?
C10 H10C . .98 ?

loop_
_geom_hbond_atom_site_label_D
_geom_hbond_atom_site_label_H
_geom_hbond_atom_site_label_A
_geom_hbond_site_symmetry_A
_geom_hbond_distance_DH
_geom_hbond_distance_HA
_geom_hbond_distance_DA
_geom_hbond_angle_DHA
O3 H3O O4 3_777 .90(3) 1.74(3) 2.629(2) 171(3)
N1 H1N O5 . .78(3) 2.32(3) 2.823(2) 123(2)
N1 H1N O4 2_746 .78(3) 2.58(3) 3.342(2) 165(2)

loop_
_geom_torsion_atom_site_label_1
_geom_torsion_atom_site_label_2
_geom_torsion_atom_site_label_3
_geom_torsion_atom_site_label_4
_geom_torsion
_geom_torsion_publ_flag
O1 S N1 C2 -135.75(14) ?
O2 S N1 C2 -4.43(16) ?
C3 S N1 C2 108.97(15) y
S N1 C2 C10 -68.35(19) ?
S N1 C2 C9 170.86(12) ?
S N1 C2 C1 55.80(19) y
O4 C1 C2 N1 -145.24(16) ?
O3 C1 C2 N1 38.50(19) y
O4 C1 C2 C10 -20.7(2) ?
O3 C1 C2 C10 163.06(14) ?
O4 C1 C2 C9 99.81(18) ?
O3 C1 C2 C9 -76.45(17) ?
O1 S C3 C4 132.56(14) ?
O2 S C3 C4 3.56(16) ?
N1 S C3 C4 -109.76(14) ?
O1 S C3 C8 -40.41(16) ?
O2 S C3 C8 -169.41(14) ?
N1 S C3 C8 77.28(16) yes
C8 C3 C4 C5 -2.0(3) ?
S C3 C4 C5 -175.44(14) ?
C3 C4 C5 C6 1.7(3) ?
C4 C5 C6 C7 .4(3) ?
C5 C6 C7 C8 -2.1(3) ?
C6 C7 C8 C3 1.8(3) ?
C6 C7 C8 N2 -177.08(16) ?
C4 C3 C8 C7 .2(2) ?
S C3 C8 C7 173.18(14) ?
C4 C3 C8 N2 179.02(15) ?
S C3 C8 N2 -8.0(2) ?
O6 N2 C8 C7 -37.5(2) ?
O5 N2 C8 C7 140.35(16) ?
O6 N2 C8 C3 143.65(17) ?
O5 N2 C8 C3 -38.5(2) y

loop_
_cod_related_entry_id
_cod_related_entry_database
_cod_related_entry_code
1 ChemSpider 21135441
